data_7112861
loop_
_publ_author_name
'Oakley, Simon R.'
'Nawn, Graeme'
'Waldie, Kate M.'
'MacInnis, Timothy D.'
'Patrick, Brian O.'
'Hicks, Robin G.'

_publ_section_title
;
 &quot;Nindigo&quot;: synthesis, coordination chemistry, and properties of
 indigo diimines as a new class of functional bridging ligands.
;
_journal_issue 36
_journal_name_full 'Chemical communications (Cambridge, England)'
_journal_page_first 6753
_journal_page_last 6755
_journal_paper_doi 10.1039/c0cc01736a
_journal_volume 46
_journal_year 2010
_chemical_formula_sum 'C38 H20 F12 N4 O4 Pd2'
_chemical_formula_weight 1037.38
_chemical_name_systematic
;
?
;
_space_group_IT_number 2
_symmetry_cell_setting triclinic
_symmetry_space_group_name_Hall '-P 1'
_symmetry_space_group_name_H-M 'P -1'
_atom_sites_solution_hydrogens geom
_atom_sites_solution_primary direct
_atom_sites_solution_secondary difmap
_audit_creation_method SHELXL-97
_cell_angle_alpha 80.166(4)
_cell_angle_beta 88.826(4)
_cell_angle_gamma 77.281(4)
_cell_formula_units_Z 1
_cell_length_a 5.3322(4)
_cell_length_b 10.7012(8)
_cell_length_c 15.9995(13)
_cell_measurement_reflns_used 4947
_cell_measurement_temperature 90.0(1)
_cell_measurement_theta_max 25.06
_cell_measurement_theta_min 2.58
_cell_volume 877.32(12)
_computing_structure_refinement 'SHELXL-97 (Sheldrick, 1997)'
_diffrn_ambient_temperature 90.0(1)
_diffrn_measured_fraction_theta_full 0.880
_diffrn_measured_fraction_theta_max 0.877
_diffrn_measurement_device_type 'Bruker DUO APEX II'
_diffrn_measurement_method 'area detector'
_diffrn_radiation_monochromator graphite
_diffrn_radiation_source 'fine-focus sealed tube'
_diffrn_radiation_type MoK\a
_diffrn_radiation_wavelength 0.71073
_diffrn_reflns_av_R_equivalents 0.043
_diffrn_reflns_av_sigmaI/netI 0.0451
_diffrn_reflns_limit_h_max 6
_diffrn_reflns_limit_h_min -6
_diffrn_reflns_limit_k_max 12
_diffrn_reflns_limit_k_min -12
_diffrn_reflns_limit_l_max 19
_diffrn_reflns_limit_l_min 0
_diffrn_reflns_number 2746
_diffrn_reflns_theta_full 25.00
_diffrn_reflns_theta_max 25.04
_diffrn_reflns_theta_min 5.23
_exptl_absorpt_coefficient_mu 1.139
_exptl_absorpt_correction_T_max 0.977
_exptl_absorpt_correction_T_min 0.792
_exptl_absorpt_correction_type multi-scan
_exptl_crystal_colour green
_exptl_crystal_density_diffrn 1.963
_exptl_crystal_density_method 'not measured'
_exptl_crystal_description needle
_exptl_crystal_F_000 508
_exptl_crystal_size_max 0.50
_exptl_crystal_size_mid 0.15
_exptl_crystal_size_min 0.02
_refine_diff_density_max 0.849
_refine_diff_density_min -1.059
_refine_diff_density_rms 0.181
_refine_ls_extinction_method none
_refine_ls_goodness_of_fit_ref 1.231
_refine_ls_hydrogen_treatment constr
_refine_ls_matrix_type full
_refine_ls_number_parameters 253
_refine_ls_number_reflns 2746
_refine_ls_number_restraints 0
_refine_ls_restrained_S_all 1.231
_refine_ls_R_factor_all 0.0479
_refine_ls_R_factor_gt 0.0426
_refine_ls_shift/su_max 0.000
_refine_ls_shift/su_mean 0.000
_refine_ls_structure_factor_coef Fsqd
_refine_ls_weighting_details 'calc w=1/[\s^2^(Fo^2^)+(0.0646P)^2^+2.4605P] where P=(Fo^2^+2Fc^2^)/3'
_refine_ls_weighting_scheme calc
_refine_ls_wR_factor_gt 0.1231
_refine_ls_wR_factor_ref 0.1270
_reflns_number_gt 2556
_reflns_number_total 2746
_reflns_threshold_expression >2sigma(I)
_cod_data_source_file c0cc01736a.txt
_cod_data_source_block p-1
_cod_original_sg_symbol_H-M P-1
_cod_database_code 7112861

loop_
_symmetry_equiv_pos_as_xyz
'x, y, z'
'-x, -y, -z'

loop_
_atom_site_label
_atom_site_type_symbol
_atom_site_fract_x
_atom_site_fract_y
_atom_site_fract_z
_atom_site_U_iso_or_equiv
_atom_site_adp_type
_atom_site_occupancy
_atom_site_symmetry_multiplicity
_atom_site_calc_flag
_atom_site_refinement_flags
C1 C 0.0818(14) 0.5374(7) 0.0112(5) 0.0103(15) Uani 1 1 d .
C2 C 0.1292(15) 0.6537(7) -0.0428(5) 0.0108(15) Uani 1 1 d .
C3 C 0.2964(14) 0.7028(7) 0.0083(5) 0.0103(15) Uani 1 1 d .
C4 C 0.4223(16) 0.8081(7) -0.0067(5) 0.0163(17) Uani 1 1 d .
H4 H 0.3846 0.8720 -0.0565 0.020 Uiso 1 1 calc R
C5 C 0.5998(15) 0.8156(7) 0.0523(5) 0.0143(16) Uani 1 1 d .
H5 H 0.6840 0.8862 0.0434 0.017 Uiso 1 1 calc R
C6 C 0.6585(16) 0.7204(8) 0.1255(5) 0.0159(17) Uani 1 1 d .
H6 H 0.7821 0.7283 0.1650 0.019 Uiso 1 1 calc R
C7 C 0.5436(16) 0.6169(8) 0.1416(5) 0.0155(16) Uani 1 1 d .
H7 H 0.5922 0.5509 0.1898 0.019 Uiso 1 1 calc R
C8 C 0.3489(15) 0.6109(7) 0.0840(5) 0.0127(15) Uani 1 1 d .
C9 C 0.0625(18) 0.1757(8) 0.4383(6) 0.0236(19) Uani 1 1 d .
C10 C 0.1117(17) 0.2904(8) 0.3718(5) 0.0194(18) Uani 1 1 d .
C11 C 0.2034(16) 0.3880(8) 0.4012(5) 0.0185(17) Uani 1 1 d .
H11 H 0.2364 0.3812 0.4601 0.022 Uiso 1 1 calc R
C12 C 0.2468(16) 0.4954(8) 0.3444(5) 0.0161(17) Uani 1 1 d .
C13 C 0.3410(19) 0.6013(8) 0.3806(5) 0.0197(19) Uani 1 1 d .
C14 C 0.0887(16) 0.8192(7) -0.1630(5) 0.0150(16) Uani 1 1 d .
C15 C -0.0725(15) 0.9345(7) -0.1503(5) 0.0151(16) Uani 1 1 d .
H15 H -0.2149 0.9324 -0.1138 0.018 Uiso 1 1 calc R
C16 C -0.0287(18) 1.0517(9) -0.1898(6) 0.0242(18) Uiso 1 1 d .
H16 H -0.1426 1.1304 -0.1817 0.029 Uiso 1 1 calc R
C17 C 0.1868(16) 1.0554(8) -0.2427(5) 0.0182(17) Uiso 1 1 d .
H17 H 0.2206 1.1364 -0.2690 0.022 Uiso 1 1 calc R
C18 C 0.3497(16) 0.9391(8) -0.2562(5) 0.0172(17) Uiso 1 1 d .
H18 H 0.4937 0.9407 -0.2920 0.021 Uiso 1 1 calc R
C19 C 0.2996(16) 0.8212(8) -0.2169(5) 0.0161(16) Uiso 1 1 d .
H19 H 0.4079 0.7419 -0.2265 0.019 Uiso 1 1 calc R
N1 N 0.2124(13) 0.5139(6) 0.0870(4) 0.0129(13) Uani 1 1 d .
N2 N 0.0485(13) 0.6962(6) -0.1205(4) 0.0144(14) Uani 1 1 d .
O1 O 0.2228(11) 0.5190(5) 0.2653(3) 0.0181(13) Uani 1 1 d .
O2 O 0.0598(12) 0.2794(5) 0.2987(4) 0.0211(13) Uani 1 1 d .
F1 F -0.1921(11) 0.1805(5) 0.4414(3) 0.0339(14) Uani 1 1 d .
F2 F 0.1712(13) 0.0636(5) 0.4158(4) 0.0387(14) Uani 1 1 d .
F3 F 0.1424(12) 0.1760(5) 0.5157(3) 0.0330(13) Uani 1 1 d .
F4 F 0.5994(11) 0.5825(5) 0.3715(3) 0.0306(13) Uani 1 1 d .
F5 F 0.2398(12) 0.7183(5) 0.3399(3) 0.0328(13) Uani 1 1 d .
F6 F 0.2949(10) 0.5991(5) 0.4624(3) 0.0263(12) Uani 1 1 d .
Pd1 Pd 0.11897(13) 0.40360(6) 0.19089(4) 0.0127(2) Uani 1 1 d .

loop_
_atom_site_aniso_label
_atom_site_aniso_U_11
_atom_site_aniso_U_22
_atom_site_aniso_U_33
_atom_site_aniso_U_23
_atom_site_aniso_U_13
_atom_site_aniso_U_12
C1 0.011(4) 0.006(3) 0.012(3) 0.000(3) 0.003(3) 0.001(3)
C2 0.011(4) 0.010(4) 0.012(4) -0.004(3) 0.007(3) -0.002(3)
C3 0.008(4) 0.010(3) 0.015(4) -0.007(3) 0.002(3) -0.003(3)
C4 0.022(5) 0.013(4) 0.015(4) -0.002(3) 0.003(3) -0.008(3)
C5 0.011(4) 0.015(4) 0.019(4) -0.007(3) 0.002(3) -0.005(3)
C6 0.013(4) 0.017(4) 0.021(4) -0.012(3) 0.000(3) -0.003(3)
C7 0.021(5) 0.017(4) 0.010(4) -0.005(3) 0.003(3) -0.005(3)
C8 0.015(4) 0.011(3) 0.014(4) -0.006(3) 0.005(3) -0.004(3)
C9 0.024(5) 0.019(4) 0.026(5) -0.001(4) 0.002(4) -0.003(4)
C10 0.021(5) 0.015(4) 0.021(4) 0.001(3) 0.005(3) -0.005(3)
C11 0.020(5) 0.021(4) 0.012(4) 0.000(3) 0.002(3) -0.003(3)
C12 0.018(5) 0.017(4) 0.014(4) -0.005(3) -0.002(3) -0.005(3)
C13 0.035(6) 0.015(4) 0.010(4) 0.000(3) -0.008(4) -0.008(4)
C14 0.020(4) 0.012(4) 0.014(4) -0.002(3) -0.001(3) -0.008(3)
C15 0.014(4) 0.011(4) 0.019(4) -0.002(3) 0.002(3) -0.001(3)
N1 0.016(4) 0.011(3) 0.014(3) -0.008(3) 0.004(3) -0.004(3)
N2 0.015(4) 0.008(3) 0.018(3) 0.002(3) 0.001(3) -0.002(3)
O1 0.024(3) 0.016(3) 0.015(3) -0.003(2) -0.002(2) -0.005(2)
O2 0.032(4) 0.016(3) 0.015(3) 0.001(2) -0.001(2) -0.009(3)
F1 0.048(4) 0.033(3) 0.026(3) 0.000(2) 0.009(3) -0.024(3)
F2 0.059(4) 0.016(3) 0.035(3) 0.001(2) 0.011(3) -0.002(3)
F3 0.050(4) 0.030(3) 0.019(3) 0.006(2) -0.002(2) -0.018(3)
F4 0.033(3) 0.032(3) 0.033(3) -0.012(2) 0.000(2) -0.016(3)
F5 0.052(4) 0.014(2) 0.032(3) -0.002(2) -0.014(3) -0.005(2)
F6 0.035(3) 0.026(3) 0.021(3) -0.009(2) -0.003(2) -0.009(2)
Pd1 0.0171(3) 0.0100(3) 0.0118(3) -0.0011(2) -0.0006(3) -0.00516(19)

loop_
_atom_type_symbol
_atom_type_description
_atom_type_scat_dispersion_real
_atom_type_scat_dispersion_imag
_atom_type_scat_source
C C 0.0033 0.0016 'International Tables Vol C Tables 4.2.6.8 and 6.1.1.4'
H H 0.0000 0.0000 'International Tables Vol C Tables 4.2.6.8 and 6.1.1.4'
N N 0.0061 0.0033 'International Tables Vol C Tables 4.2.6.8 and 6.1.1.4'
O O 0.0106 0.0060 'International Tables Vol C Tables 4.2.6.8 and 6.1.1.4'
F F 0.0171 0.0103 'International Tables Vol C Tables 4.2.6.8 and 6.1.1.4'
Pd Pd -0.9988 1.0072 'International Tables Vol C Tables 4.2.6.8 and 6.1.1.4'

loop_
_geom_angle_atom_site_label_1
_geom_angle_atom_site_label_2
_geom_angle_atom_site_label_3
_geom_angle
_geom_angle_site_symmetry_1
_geom_angle_site_symmetry_3
N1 C1 C1 124.9(8) . 2_565
N1 C1 C2 111.2(6) . .
C1 C1 C2 123.9(8) 2_565 .
N2 C2 C1 126.0(7) . .
N2 C2 C3 129.4(7) . .
C1 C2 C3 104.5(6) . .
C8 C3 C4 119.9(7) . .
C8 C3 C2 105.8(6) . .
C4 C3 C2 134.0(7) . .
C5 C4 C3 118.6(7) . .
C5 C4 H4 120.7 . .
C3 C4 H4 120.7 . .
C4 C5 C6 121.0(7) . .
C4 C5 H5 119.5 . .
C6 C5 H5 119.5 . .
C7 C6 C5 122.1(7) . .
C7 C6 H6 118.9 . .
C5 C6 H6 118.9 . .
C6 C7 C8 117.9(7) . .
C6 C7 H7 121.0 . .
C8 C7 H7 121.0 . .
N1 C8 C3 111.8(7) . .
N1 C8 C7 127.5(7) . .
C3 C8 C7 120.3(7) . .
F2 C9 F3 108.7(7) . .
F2 C9 F1 106.5(7) . .
F3 C9 F1 107.6(7) . .
F2 C9 C10 110.8(7) . .
F3 C9 C10 114.0(7) . .
F1 C9 C10 109.0(7) . .
O2 C10 C11 130.3(7) . .
O2 C10 C9 112.1(7) . .
C11 C10 C9 117.6(7) . .
C10 C11 C12 120.3(7) . .
C10 C11 H11 119.9 . .
C12 C11 H11 119.9 . .
O1 C12 C11 129.0(7) . .
O1 C12 C13 113.0(7) . .
C11 C12 C13 118.0(7) . .
F5 C13 F6 108.2(7) . .
F5 C13 F4 107.0(7) . .
F6 C13 F4 107.1(7) . .
F5 C13 C12 112.1(6) . .
F6 C13 C12 113.4(7) . .
F4 C13 C12 108.7(7) . .
C15 C14 C19 120.1(7) . .
C15 C14 N2 121.2(7) . .
C19 C14 N2 118.7(7) . .
C16 C15 C14 120.7(8) . .
C16 C15 H15 119.7 . .
C14 C15 H15 119.7 . .
C15 C16 C17 119.9(8) . .
C15 C16 H16 120.1 . .
C17 C16 H16 120.1 . .
C18 C17 C16 119.7(7) . .
C18 C17 H17 120.1 . .
C16 C17 H17 120.1 . .
C19 C18 C17 119.6(8) . .
C19 C18 H18 120.2 . .
C17 C18 H18 120.2 . .
C18 C19 C14 120.0(7) . .
C18 C19 H19 120.0 . .
C14 C19 H19 120.0 . .
C1 N1 C8 106.6(6) . .
C1 N1 Pd1 123.6(5) . .
C8 N1 Pd1 126.5(5) . .
C2 N2 C14 119.6(7) . .
C2 N2 Pd1 124.5(5) . 2_565
C14 N2 Pd1 115.9(5) . 2_565
C12 O1 Pd1 126.5(5) . .
C10 O2 Pd1 124.9(5) . .
N1 Pd1 N2 91.3(3) . 2_565
N1 Pd1 O1 91.2(2) . .
N2 Pd1 O1 170.0(3) 2_565 .
N1 Pd1 O2 174.3(3) . .
N2 Pd1 O2 89.8(2) 2_565 .
O1 Pd1 O2 88.7(2) . .

loop_
_geom_bond_atom_site_label_1
_geom_bond_atom_site_label_2
_geom_bond_distance
_geom_bond_site_symmetry_2
C1 N1 1.369(10) .
C1 C1 1.396(15) 2_565
C1 C2 1.456(10) .
C2 N2 1.296(10) .
C2 C3 1.457(10) .
C3 C8 1.413(11) .
C3 C4 1.418(10) .
C4 C5 1.374(11) .
C4 H4 0.9500 .
C5 C6 1.405(11) .
C5 H5 0.9500 .
C6 C7 1.365(11) .
C6 H6 0.9500 .
C7 C8 1.421(11) .
C7 H7 0.9500 .
C8 N1 1.387(9) .
C9 F2 1.318(11) .
C9 F3 1.319(10) .
C9 F1 1.347(11) .
C9 C10 1.548(11) .
C10 O2 1.238(10) .
C10 C11 1.397(12) .
C11 C12 1.398(11) .
C11 H11 0.9500 .
C12 O1 1.250(9) .
C12 C13 1.536(11) .
C13 F5 1.312(10) .
C13 F6 1.322(9) .
C13 F4 1.357(12) .
C14 C15 1.384(11) .
C14 C19 1.405(11) .
C14 N2 1.433(9) .
C15 C16 1.371(12) .
C15 H15 0.9500 .
C16 C17 1.417(12) .
C16 H16 0.9500 .
C17 C18 1.399(12) .
C17 H17 0.9500 .
C18 C19 1.388(11) .
C18 H18 0.9500 .
C19 H19 0.9500 .
N1 Pd1 1.989(6) .
N2 Pd1 2.020(7) 2_565
O1 Pd1 2.020(5) .
O2 Pd1 2.054(5) .
Pd1 N2 2.020(7) 2_565

loop_
_geom_torsion_atom_site_label_1
_geom_torsion_atom_site_label_2
_geom_torsion_atom_site_label_3
_geom_torsion_atom_site_label_4
_geom_torsion
_geom_torsion_site_symmetry_1
_geom_torsion_site_symmetry_4
N1 C1 C2 N2 174.7(7) . .
C1 C1 C2 N2 -7.0(14) 2_565 .
N1 C1 C2 C3 -1.8(8) . .
C1 C1 C2 C3 176.5(9) 2_565 .
N2 C2 C3 C8 -172.6(8) . .
C1 C2 C3 C8 3.7(8) . .
N2 C2 C3 C4 0.5(15) . .
C1 C2 C3 C4 176.8(8) . .
C8 C3 C4 C5 2.0(11) . .
C2 C3 C4 C5 -170.3(8) . .
C3 C4 C5 C6 0.8(12) . .
C4 C5 C6 C7 0.0(12) . .
C5 C6 C7 C8 -3.5(12) . .
C4 C3 C8 N1 -178.9(7) . .
C2 C3 C8 N1 -4.6(9) . .
C4 C3 C8 C7 -5.6(11) . .
C2 C3 C8 C7 168.7(7) . .
C6 C7 C8 N1 178.4(8) . .
C6 C7 C8 C3 6.2(11) . .
F2 C9 C10 O2 49.8(10) . .
F3 C9 C10 O2 172.8(8) . .
F1 C9 C10 O2 -67.0(9) . .
F2 C9 C10 C11 -130.4(9) . .
F3 C9 C10 C11 -7.5(12) . .
F1 C9 C10 C11 112.7(9) . .
O2 C10 C11 C12 1.0(15) . .
C9 C10 C11 C12 -178.8(8) . .
C10 C11 C12 O1 -2.5(14) . .
C10 C11 C12 C13 178.4(8) . .
O1 C12 C13 F5 38.0(10) . .
C11 C12 C13 F5 -142.8(8) . .
O1 C12 C13 F6 160.9(7) . .
C11 C12 C13 F6 -19.9(11) . .
O1 C12 C13 F4 -80.1(8) . .
C11 C12 C13 F4 99.1(8) . .
C19 C14 C15 C16 -0.1(12) . .
N2 C14 C15 C16 178.5(7) . .
C14 C15 C16 C17 -1.4(13) . .
C15 C16 C17 C18 1.8(12) . .
C16 C17 C18 C19 -0.5(12) . .
C17 C18 C19 C14 -1.0(11) . .
C15 C14 C19 C18 1.3(11) . .
N2 C14 C19 C18 -177.3(7) . .
C1 C1 N1 C8 -179.2(9) 2_565 .
C2 C1 N1 C8 -0.9(8) . .
C1 C1 N1 Pd1 -18.7(13) 2_565 .
C2 C1 N1 Pd1 159.6(5) . .
C3 C8 N1 C1 3.5(9) . .
C7 C8 N1 C1 -169.2(8) . .
C3 C8 N1 Pd1 -156.3(5) . .
C7 C8 N1 Pd1 31.0(11) . .
C1 C2 N2 C14 173.8(7) . .
C3 C2 N2 C14 -10.6(12) . .
C1 C2 N2 Pd1 -9.4(11) . 2_565
C3 C2 N2 Pd1 166.2(6) . 2_565
C15 C14 N2 C2 -81.0(10) . .
C19 C14 N2 C2 97.6(9) . .
C15 C14 N2 Pd1 102.0(7) . 2_565
C19 C14 N2 Pd1 -79.4(8) . 2_565
C11 C12 O1 Pd1 -1.8(13) . .
C13 C12 O1 Pd1 177.3(5) . .
C11 C10 O2 Pd1 4.4(14) . .
C9 C10 O2 Pd1 -175.8(5) . .
C1 N1 Pd1 N2 25.4(6) . 2_565
C8 N1 Pd1 N2 -178.0(6) . 2_565
C1 N1 Pd1 O1 -144.9(6) . .
C8 N1 Pd1 O1 11.7(7) . .
C1 N1 Pd1 O2 127(2) . .
C8 N1 Pd1 O2 -77(3) . .
C12 O1 Pd1 N1 -169.4(7) . .
C12 O1 Pd1 N2 86.6(15) . 2_565
C12 O1 Pd1 O2 4.9(7) . .
C10 O2 Pd1 N1 83(3) . .
C10 O2 Pd1 N2 -176.2(7) . 2_565
C10 O2 Pd1 O1 -6.1(7) . .
